data_4120072
loop_
_publ_author_name
'Brian D. Rekken'
'Thomas M. Brown'
'James C. Fettinger'
'Felicitas Lips'
'Heikki M. Tuononen'
'Rolfe H. Herber'
'Philip P. Power'

_publ_section_title
;
 Dispersion Forces and Counterintuitive Steric Effects in Main Group
 Molecules: Heavier Group 14 (Si-Pb) Dichalcogenolate Carbene Analogues
 with Sub-90\% Interligand Bond Angles
;
_journal_name_full 'Journal of the American Chemical Society'
_journal_page_first 10134
_journal_page_last 10148
_journal_paper_doi 10.1021/ja403802a
_journal_volume 135
_journal_year 2013
_chemical_formula_moiety 'C60 H74 Ge Se2'
_chemical_formula_sum 'C60 H74 Ge Se2'
_chemical_formula_weight 1025.70
_chemical_name_systematic
;
 ?
;
_space_group_crystal_system orthorhombic
_space_group_IT_number 61
_space_group_name_Hall '-P 2ac 2ab'
_space_group_name_H-M_alt 'P b c a'
_symmetry_space_group_name_Hall '-P 2ac 2ab'
_symmetry_space_group_name_H-M 'P b c a'
_atom_sites_solution_hydrogens geom
_audit_creation_method SHELXL-2012
_cell_angle_alpha 90
_cell_angle_beta 90
_cell_angle_gamma 90
_cell_formula_units_Z 8
_cell_length_a 18.7861(17)
_cell_length_b 16.3476(15)
_cell_length_c 34.614(3)
_cell_measurement_reflns_used 9571
_cell_measurement_temperature 90(2)
_cell_measurement_theta_max 27.44
_cell_measurement_theta_min 2.42
_cell_volume 10630.2(17)
_computing_cell_refinement 'SAINT (8.27b) (Bruker, 2012)'
_computing_data_collection 'Apex2 (2010-11.3) (Bruker, 2010)'
_computing_data_reduction 'SAINT (8.27b) (Bruker, 2012)'
_computing_molecular_graphics 'Bruker SHELXTL'
_computing_publication_material 'Bruker SHELXTL'
_computing_structure_refinement 'SHELXL-2012 (Sheldrick, 2012)'
_computing_structure_solution 'SHELXS-97 (Sheldrick, 2008)'
_diffrn_ambient_temperature 90(2)
_diffrn_measured_fraction_theta_full 1.000
_diffrn_measured_fraction_theta_max 0.996
_diffrn_measurement_device_type 'Bruker APEX-II CCD'
_diffrn_measurement_method '\f and \w scans'
_diffrn_radiation_type MoK\a
_diffrn_radiation_wavelength 0.71073
_diffrn_reflns_av_R_equivalents 0.0433
_diffrn_reflns_av_unetI/netI 0.0242
_diffrn_reflns_Laue_measured_fraction_full 1.000
_diffrn_reflns_Laue_measured_fraction_max 0.996
_diffrn_reflns_limit_h_max 24
_diffrn_reflns_limit_h_min -24
_diffrn_reflns_limit_k_max 21
_diffrn_reflns_limit_k_min -21
_diffrn_reflns_limit_l_max 44
_diffrn_reflns_limit_l_min -44
_diffrn_reflns_number 91926
_diffrn_reflns_point_group_measured_fraction_full 1.000
_diffrn_reflns_point_group_measured_fraction_max 0.996
_diffrn_reflns_theta_full 25.242
_diffrn_reflns_theta_max 27.495
_diffrn_reflns_theta_min 1.600
_exptl_absorpt_coefficient_mu 1.982
_exptl_absorpt_correction_T_max 0.5470
_exptl_absorpt_correction_T_min 0.4620
_exptl_absorpt_correction_type multi-scan
_exptl_absorpt_process_details 'SADABS 2012/1 (Sheldrick, 2012)'
_exptl_crystal_colour Amber
_exptl_crystal_density_diffrn 1.282
_exptl_crystal_description Block
_exptl_crystal_F_000 4272
_exptl_crystal_size_max 0.470
_exptl_crystal_size_mid 0.450
_exptl_crystal_size_min 0.350
_refine_diff_density_max 0.895
_refine_diff_density_min -0.749
_refine_diff_density_rms 0.057
_refine_ls_extinction_coef 0.00016(3)
_refine_ls_extinction_expression Fc^*^=kFc[1+0.001xFc^2^\l^3^/sin(2\q)]^-1/4^
_refine_ls_extinction_method SHELXL
_refine_ls_goodness_of_fit_ref 1.042
_refine_ls_hydrogen_treatment constr
_refine_ls_matrix_type full
_refine_ls_number_parameters 585
_refine_ls_number_reflns 12169
_refine_ls_number_restraints 0
_refine_ls_restrained_S_all 1.042
_refine_ls_R_factor_all 0.0371
_refine_ls_R_factor_gt 0.0298
_refine_ls_shift/su_max 0.001
_refine_ls_shift/su_mean 0.000
_refine_ls_structure_factor_coef Fsqd
_refine_ls_weighting_details
;
 w=1/[\s^2^(Fo^2^)+(0.0295P)^2^+8.8440P]
 where P=(Fo^2^+2Fc^2^)/3
;
_refine_ls_weighting_scheme calc
_refine_ls_wR_factor_gt 0.0709
_refine_ls_wR_factor_ref 0.0730
_reflns_Friedel_coverage 0.000
_reflns_number_gt 10502
_reflns_number_total 12169
_reflns_threshold_expression 'I > 2\s(I)'
_cod_data_source_file ja403802a_si_015.cif
_cod_data_source_block BDR164FMI
_cod_original_cell_volume 10630.3(17)
_cod_database_code 4120072
_shelx_space_group_comment
;
The symmetry employed for this shelxl refinement is uniquely defined
by the following loop, which should always be used as a source of
symmetry information in preference to the above space-group names.
They are only intended as comments.
;
_shelx_estimated_absorpt_t_min 0.456
_shelx_estimated_absorpt_t_max 0.544
_shelxl_version_number 2012-6

loop_
_space_group_symop_operation_xyz
'x, y, z'
'-x+1/2, -y, z+1/2'
'-x, y+1/2, -z+1/2'
'x+1/2, -y+1/2, -z'
'-x, -y, -z'
'x-1/2, y, -z-1/2'
'x, -y-1/2, z-1/2'
'-x-1/2, y-1/2, z'

loop_
_atom_site_label
_atom_site_type_symbol
_atom_site_fract_x
_atom_site_fract_y
_atom_site_fract_z
_atom_site_U_iso_or_equiv
_atom_site_adp_type
_atom_site_occupancy
_atom_site_site_symmetry_order
_atom_site_calc_flag
_atom_site_refinement_flags_posn
_atom_site_refinement_flags_adp
Ge1 Ge -0.00831(2) 0.18995(2) 0.12952(2) 0.02976(6) Uani 1 1 d . .
Se1 Se -0.02537(2) 0.04465(2) 0.13405(2) 0.02217(5) Uani 1 1 d . .
Se2 Se 0.09721(2) 0.15515(2) 0.09457(2) 0.02297(5) Uani 1 1 d . .
C1 C -0.07912(9) 0.02187(11) 0.18053(5) 0.0176(3) Uani 1 1 d . .
C2 C -0.07164(10) 0.06697(11) 0.21516(5) 0.0200(4) Uani 1 1 d . .
C3 C -0.10680(11) 0.03953(12) 0.24845(5) 0.0248(4) Uani 1 1 d . .
H3 H -0.1010 0.0688 0.2720 0.030 Uiso 1 1 calc R U
C4 C -0.14985(11) -0.02935(12) 0.24782(5) 0.0261(4) Uani 1 1 d . .
H4 H -0.1733 -0.0471 0.2707 0.031 Uiso 1 1 calc R U
C5 C -0.15842(10) -0.07208(12) 0.21364(5) 0.0233(4) Uani 1 1 d . .
H5 H -0.1881 -0.1191 0.2132 0.028 Uiso 1 1 calc R U
C6 C -0.12418(9) -0.04728(11) 0.17965(5) 0.0187(3) Uani 1 1 d . .
C7 C -0.03231(10) 0.14628(11) 0.21731(5) 0.0220(4) Uani 1 1 d . .
C8 C 0.04298(11) 0.14779(13) 0.22012(5) 0.0269(4) Uani 1 1 d . .
C9 C 0.07635(13) 0.22383(15) 0.22316(6) 0.0376(5) Uani 1 1 d . .
H9 H 0.1268 0.2263 0.2246 0.045 Uiso 1 1 calc R U
C10 C 0.03748(15) 0.29568(14) 0.22417(7) 0.0415(6) Uani 1 1 d . .
H10 H 0.0613 0.3466 0.2267 0.050 Uiso 1 1 calc R U
C11 C -0.03605(14) 0.29365(13) 0.22148(6) 0.0361(5) Uani 1 1 d . .
H11 H -0.0622 0.3434 0.2222 0.043 Uiso 1 1 calc R U
C12 C -0.07234(12) 0.21946(12) 0.21773(5) 0.0272(4) Uani 1 1 d . .
C13 C 0.08590(11) 0.06868(14) 0.22096(6) 0.0321(5) Uani 1 1 d . .
H13 H 0.0589 0.0272 0.2056 0.039 Uiso 1 1 calc R U
C14 C 0.15981(13) 0.07663(19) 0.20276(8) 0.0488(6) Uani 1 1 d . .
H14A H 0.1553 0.0995 0.1767 0.073 Uiso 1 1 calc R U
H14B H 0.1822 0.0226 0.2013 0.073 Uiso 1 1 calc R U
H14C H 0.1893 0.1130 0.2186 0.073 Uiso 1 1 calc R U
C15 C 0.09216(15) 0.03590(16) 0.26224(8) 0.0464(6) Uani 1 1 d . .
H15A H 0.1177 0.0757 0.2782 0.070 Uiso 1 1 calc R U
H15B H 0.1183 -0.0160 0.2620 0.070 Uiso 1 1 calc R U
H15C H 0.0445 0.0270 0.2729 0.070 Uiso 1 1 calc R U
C16 C -0.15328(12) 0.21980(14) 0.21352(6) 0.0332(5) Uani 1 1 d . .
H16 H -0.1685 0.1621 0.2086 0.040 Uiso 1 1 calc R U
C17 C -0.17811(15) 0.2710(2) 0.17940(8) 0.0600(9) Uani 1 1 d . .
H17A H -0.2297 0.2653 0.1764 0.090 Uiso 1 1 calc R U
H17B H -0.1543 0.2522 0.1558 0.090 Uiso 1 1 calc R U
H17C H -0.1663 0.3286 0.1840 0.090 Uiso 1 1 calc R U
C18 C -0.18970(17) 0.2476(2) 0.25019(8) 0.0601(8) Uani 1 1 d . .
H18A H -0.1741 0.2132 0.2718 0.090 Uiso 1 1 calc R U
H18B H -0.2414 0.2429 0.2471 0.090 Uiso 1 1 calc R U
H18C H -0.1772 0.3047 0.2554 0.090 Uiso 1 1 calc R U
C19 C -0.13768(9) -0.09252(11) 0.14269(5) 0.0189(3) Uani 1 1 d . .
C20 C -0.18349(9) -0.05703(11) 0.11513(5) 0.0206(4) Uani 1 1 d . .
C21 C -0.19294(10) -0.09775(13) 0.07995(6) 0.0272(4) Uani 1 1 d . .
H21 H -0.2232 -0.0746 0.0608 0.033 Uiso 1 1 calc R U
C22 C -0.15885(11) -0.17133(14) 0.07255(6) 0.0319(5) Uani 1 1 d . .
H22 H -0.1650 -0.1974 0.0483 0.038 Uiso 1 1 calc R U
C23 C -0.11611(11) -0.20689(13) 0.10015(6) 0.0286(4) Uani 1 1 d . .
H23 H -0.0942 -0.2581 0.0950 0.034 Uiso 1 1 calc R U
C24 C -0.10461(10) -0.16849(11) 0.13581(6) 0.0230(4) Uani 1 1 d . .
C25 C -0.22119(10) 0.02400(11) 0.12328(5) 0.0230(4) Uani 1 1 d . .
H25 H -0.1852 0.0619 0.1348 0.028 Uiso 1 1 calc R U
C26 C -0.25058(12) 0.06558(14) 0.08694(6) 0.0334(5) Uani 1 1 d . .
H26A H -0.2129 0.0695 0.0675 0.050 Uiso 1 1 calc R U
H26B H -0.2675 0.1206 0.0935 0.050 Uiso 1 1 calc R U
H26C H -0.2902 0.0333 0.0766 0.050 Uiso 1 1 calc R U
C27 C -0.28207(11) 0.01493(14) 0.15272(6) 0.0329(5) Uani 1 1 d . .
H27A H -0.3174 -0.0239 0.1428 0.049 Uiso 1 1 calc R U
H27B H -0.3047 0.0682 0.1569 0.049 Uiso 1 1 calc R U
H27C H -0.2629 -0.0053 0.1773 0.049 Uiso 1 1 calc R U
C28 C -0.05512(11) -0.20739(12) 0.16574(6) 0.0289(4) Uani 1 1 d . .
H28 H -0.0735 -0.1917 0.1918 0.035 Uiso 1 1 calc R U
C29 C 0.02007(13) -0.17409(17) 0.16262(9) 0.0495(7) Uani 1 1 d . .
H29A H 0.0402 -0.1888 0.1374 0.074 Uiso 1 1 calc R U
H29B H 0.0495 -0.1975 0.1832 0.074 Uiso 1 1 calc R U
H29C H 0.0191 -0.1144 0.1652 0.074 Uiso 1 1 calc R U
C30 C -0.0530(2) -0.30008(17) 0.16439(11) 0.0731(11) Uani 1 1 d . .
H30A H -0.1016 -0.3217 0.1657 0.110 Uiso 1 1 calc R U
H30B H -0.0253 -0.3207 0.1863 0.110 Uiso 1 1 calc R U
H30C H -0.0306 -0.3178 0.1402 0.110 Uiso 1 1 calc R U
C31 C 0.12098(9) 0.24353(10) 0.05932(5) 0.0163(3) Uani 1 1 d . .
C32 C 0.06969(9) 0.28960(11) 0.03917(5) 0.0177(3) Uani 1 1 d . .
C33 C 0.09236(10) 0.34146(11) 0.00955(5) 0.0207(4) Uani 1 1 d . .
H33 H 0.0581 0.3722 -0.0045 0.025 Uiso 1 1 calc R U
C34 C 0.16401(10) 0.34889(11) 0.00020(5) 0.0212(4) Uani 1 1 d . .
H34 H 0.1784 0.3826 -0.0208 0.025 Uiso 1 1 calc R U
C35 C 0.21441(9) 0.30675(11) 0.02166(5) 0.0193(3) Uani 1 1 d . .
H35 H 0.2635 0.3137 0.0159 0.023 Uiso 1 1 calc R U
C36 C 0.19421(9) 0.25438(10) 0.05151(5) 0.0160(3) Uani 1 1 d . .
C37 C -0.00759(9) 0.28899(11) 0.05028(5) 0.0194(3) Uani 1 1 d . .
C38 C -0.05306(10) 0.22643(12) 0.03668(6) 0.0239(4) Uani 1 1 d . .
C39 C -0.12360(10) 0.22572(13) 0.04938(6) 0.0284(4) Uani 1 1 d . .
H39 H -0.1545 0.1833 0.0410 0.034 Uiso 1 1 calc R U
C40 C -0.14935(10) 0.28543(14) 0.07393(6) 0.0296(4) Uani 1 1 d . .
H40 H -0.1972 0.2830 0.0828 0.036 Uiso 1 1 calc R U
C41 C -0.10561(10) 0.34845(13) 0.08559(6) 0.0267(4) Uani 1 1 d . .
H41 H -0.1244 0.3906 0.1015 0.032 Uiso 1 1 calc R U
C42 C -0.03401(10) 0.35146(11) 0.07442(5) 0.0209(4) Uani 1 1 d . .
C43 C -0.02798(11) 0.16484(14) 0.00672(7) 0.0342(5) Uani 1 1 d . .
H43 H 0.0242 0.1560 0.0105 0.041 Uiso 1 1 calc R U
C44 C -0.06508(15) 0.08221(16) 0.01031(9) 0.0540(7) Uani 1 1 d . .
H44A H -0.0559 0.0592 0.0360 0.081 Uiso 1 1 calc R U
H44B H -0.0468 0.0449 -0.0095 0.081 Uiso 1 1 calc R U
H44C H -0.1165 0.0894 0.0068 0.081 Uiso 1 1 calc R U
C45 C -0.03938(14) 0.20034(19) -0.03395(7) 0.0500(7) Uani 1 1 d . .
H45A H -0.0901 0.2114 -0.0379 0.075 Uiso 1 1 calc R U
H45B H -0.0229 0.1609 -0.0533 0.075 Uiso 1 1 calc R U
H45C H -0.0124 0.2513 -0.0366 0.075 Uiso 1 1 calc R U
C46 C 0.01135(10) 0.42350(12) 0.08794(6) 0.0251(4) Uani 1 1 d . .
H46 H 0.0619 0.4121 0.0806 0.030 Uiso 1 1 calc R U
C47 C 0.00868(14) 0.43589(16) 0.13187(6) 0.0401(5) Uani 1 1 d . .
H47A H -0.0396 0.4520 0.1395 0.060 Uiso 1 1 calc R U
H47B H 0.0424 0.4789 0.1393 0.060 Uiso 1 1 calc R U
H47C H 0.0215 0.3847 0.1448 0.060 Uiso 1 1 calc R U
C48 C -0.01191(12) 0.50180(13) 0.06713(7) 0.0365(5) Uani 1 1 d . .
H48A H -0.0067 0.4945 0.0392 0.055 Uiso 1 1 calc R U
H48B H 0.0179 0.5476 0.0757 0.055 Uiso 1 1 calc R U
H48C H -0.0618 0.5134 0.0733 0.055 Uiso 1 1 calc R U
C49 C 0.24929(9) 0.21583(11) 0.07707(5) 0.0175(3) Uani 1 1 d . .
C50 C 0.26711(9) 0.25646(12) 0.11182(5) 0.0226(4) Uani 1 1 d . .
C51 C 0.31275(11) 0.21709(14) 0.13760(6) 0.0307(4) Uani 1 1 d . .
H51 H 0.3249 0.2433 0.1612 0.037 Uiso 1 1 calc R U
C52 C 0.34064(11) 0.14083(14) 0.12958(6) 0.0315(5) Uani 1 1 d . .
H52 H 0.3699 0.1142 0.1481 0.038 Uiso 1 1 calc R U
C53 C 0.32603(11) 0.10317(13) 0.09468(6) 0.0274(4) Uani 1 1 d . .
H53 H 0.3465 0.0514 0.0891 0.033 Uiso 1 1 calc R U
C54 C 0.28133(9) 0.14066(11) 0.06752(5) 0.0205(4) Uani 1 1 d . .
C55 C 0.23970(11) 0.34174(13) 0.12121(6) 0.0293(4) Uani 1 1 d . .
H55 H 0.2096 0.3600 0.0990 0.035 Uiso 1 1 calc R U
C56 C 0.19258(15) 0.34179(19) 0.15726(8) 0.0519(7) Uani 1 1 d . .
H56A H 0.1534 0.3029 0.1538 0.078 Uiso 1 1 calc R U
H56B H 0.1732 0.3968 0.1613 0.078 Uiso 1 1 calc R U
H56C H 0.2210 0.3257 0.1798 0.078 Uiso 1 1 calc R U
C57 C 0.30111(14) 0.40287(15) 0.12521(8) 0.0463(6) Uani 1 1 d . .
H57A H 0.3297 0.3889 0.1480 0.069 Uiso 1 1 calc R U
H57B H 0.2818 0.4582 0.1282 0.069 Uiso 1 1 calc R U
H57C H 0.3311 0.4006 0.1021 0.069 Uiso 1 1 calc R U
C58 C 0.26938(10) 0.09969(12) 0.02842(6) 0.0250(4) Uani 1 1 d . .
H58 H 0.2439 0.1396 0.0114 0.030 Uiso 1 1 calc R U
C59 C 0.22301(12) 0.02352(15) 0.03184(7) 0.0416(6) Uani 1 1 d . .
H59A H 0.2464 -0.0164 0.0487 0.062 Uiso 1 1 calc R U
H59B H 0.2161 -0.0005 0.0062 0.062 Uiso 1 1 calc R U
H59C H 0.1767 0.0385 0.0428 0.062 Uiso 1 1 calc R U
C60 C 0.34019(11) 0.07859(13) 0.00901(6) 0.0289(4) Uani 1 1 d . .
H60A H 0.3697 0.1279 0.0073 0.043 Uiso 1 1 calc R U
H60B H 0.3312 0.0574 -0.0170 0.043 Uiso 1 1 calc R U
H60C H 0.3650 0.0370 0.0243 0.043 Uiso 1 1 calc R U

loop_
_atom_site_aniso_label
_atom_site_aniso_U_11
_atom_site_aniso_U_22
_atom_site_aniso_U_33
_atom_site_aniso_U_23
_atom_site_aniso_U_13
_atom_site_aniso_U_12
Ge1 0.03513(12) 0.02200(11) 0.03217(12) 0.00891(8) 0.01701(9) 0.00566(9)
Se1 0.02522(10) 0.02446(10) 0.01683(9) 0.00057(7) 0.00213(7) -0.01064(7)
Se2 0.01643(9) 0.02456(10) 0.02793(10) 0.01062(7) 0.00414(7) 0.00097(7)
C1 0.0170(8) 0.0192(8) 0.0165(8) 0.0034(6) -0.0018(6) -0.0012(7)
C2 0.0222(9) 0.0197(8) 0.0180(8) 0.0020(7) -0.0028(7) 0.0013(7)
C3 0.0327(10) 0.0255(9) 0.0163(8) 0.0006(7) -0.0009(7) 0.0035(8)
C4 0.0301(10) 0.0297(10) 0.0185(9) 0.0088(8) 0.0041(7) 0.0014(8)
C5 0.0236(9) 0.0215(9) 0.0248(9) 0.0074(7) 0.0010(7) -0.0036(7)
C6 0.0177(8) 0.0197(8) 0.0187(8) 0.0033(7) -0.0012(6) -0.0002(7)
C7 0.0321(10) 0.0204(9) 0.0136(8) -0.0003(7) -0.0031(7) -0.0026(8)
C8 0.0314(10) 0.0299(10) 0.0192(9) -0.0014(8) -0.0061(8) -0.0055(8)
C9 0.0414(12) 0.0390(12) 0.0322(11) -0.0020(9) -0.0095(10) -0.0163(10)
C10 0.0647(17) 0.0267(11) 0.0330(12) -0.0030(9) -0.0083(11) -0.0196(11)
C11 0.0616(15) 0.0217(10) 0.0251(10) -0.0026(8) 0.0019(10) -0.0024(10)
C12 0.0405(11) 0.0226(9) 0.0184(9) 0.0003(7) 0.0014(8) 0.0010(8)
C13 0.0287(10) 0.0344(11) 0.0331(11) -0.0047(9) -0.0123(9) -0.0007(9)
C14 0.0339(13) 0.0669(18) 0.0457(14) -0.0001(13) -0.0047(11) 0.0057(12)
C15 0.0527(15) 0.0423(14) 0.0442(14) 0.0071(11) -0.0098(12) 0.0085(12)
C16 0.0387(12) 0.0282(10) 0.0326(11) 0.0041(9) 0.0054(9) 0.0091(9)
C17 0.0470(15) 0.094(2) 0.0384(14) 0.0220(15) 0.0120(12) 0.0311(16)
C18 0.0619(18) 0.082(2) 0.0368(14) 0.0012(14) 0.0200(13) 0.0063(16)
C19 0.0168(8) 0.0201(8) 0.0197(8) 0.0015(7) 0.0003(6) -0.0072(7)
C20 0.0174(8) 0.0233(9) 0.0211(9) 0.0005(7) -0.0010(7) -0.0063(7)
C21 0.0236(9) 0.0344(11) 0.0236(9) -0.0022(8) -0.0043(7) -0.0054(8)
C22 0.0282(10) 0.0376(12) 0.0298(11) -0.0134(9) -0.0008(8) -0.0056(9)
C23 0.0246(9) 0.0253(10) 0.0360(11) -0.0071(8) 0.0042(8) -0.0026(8)
C24 0.0199(9) 0.0220(9) 0.0270(9) 0.0016(7) 0.0034(7) -0.0049(7)
C25 0.0215(9) 0.0227(9) 0.0249(9) 0.0007(7) -0.0065(7) -0.0015(7)
C26 0.0346(11) 0.0326(11) 0.0331(11) 0.0088(9) -0.0086(9) -0.0001(9)
C27 0.0306(11) 0.0378(12) 0.0303(11) 0.0002(9) -0.0010(9) 0.0082(9)
C28 0.0275(10) 0.0274(10) 0.0319(11) 0.0058(8) 0.0020(8) 0.0040(8)
C29 0.0296(12) 0.0514(15) 0.0673(18) 0.0226(13) -0.0090(12) 0.0039(11)
C30 0.085(2) 0.0326(14) 0.102(3) 0.0264(16) -0.040(2) -0.0103(15)
C31 0.0151(8) 0.0187(8) 0.0151(8) 0.0006(6) 0.0014(6) -0.0022(6)
C32 0.0151(8) 0.0187(8) 0.0194(8) -0.0010(7) -0.0009(6) -0.0003(6)
C33 0.0227(9) 0.0205(9) 0.0189(8) 0.0019(7) -0.0014(7) 0.0031(7)
C34 0.0257(9) 0.0196(8) 0.0184(8) 0.0023(7) 0.0037(7) -0.0021(7)
C35 0.0170(8) 0.0207(8) 0.0201(8) -0.0027(7) 0.0040(7) -0.0031(7)
C36 0.0153(8) 0.0176(8) 0.0150(8) -0.0031(6) 0.0002(6) -0.0001(6)
C37 0.0147(8) 0.0233(9) 0.0202(8) 0.0060(7) -0.0008(6) 0.0028(7)
C38 0.0174(8) 0.0257(9) 0.0286(10) 0.0022(8) -0.0030(7) 0.0007(7)
C39 0.0167(9) 0.0305(10) 0.0380(11) 0.0082(9) -0.0048(8) -0.0024(8)
C40 0.0157(9) 0.0398(12) 0.0334(11) 0.0128(9) 0.0018(8) 0.0027(8)
C41 0.0212(9) 0.0332(10) 0.0258(10) 0.0047(8) 0.0027(7) 0.0070(8)
C42 0.0193(9) 0.0233(9) 0.0202(9) 0.0050(7) -0.0004(7) 0.0042(7)
C43 0.0201(9) 0.0348(11) 0.0477(13) -0.0126(10) -0.0048(9) -0.0006(8)
C44 0.0472(15) 0.0350(13) 0.080(2) -0.0195(14) -0.0048(14) -0.0085(12)
C45 0.0428(14) 0.0667(18) 0.0405(14) -0.0196(13) 0.0057(11) -0.0027(13)
C46 0.0216(9) 0.0250(9) 0.0287(10) -0.0010(8) 0.0015(7) 0.0027(7)
C47 0.0487(14) 0.0397(13) 0.0318(12) -0.0045(10) -0.0029(10) -0.0046(11)
C48 0.0358(12) 0.0280(11) 0.0456(13) 0.0068(9) -0.0003(10) -0.0001(9)
C49 0.0124(7) 0.0228(8) 0.0172(8) 0.0005(7) 0.0011(6) -0.0015(6)
C50 0.0174(8) 0.0295(10) 0.0209(9) -0.0049(7) 0.0002(7) 0.0005(7)
C51 0.0280(10) 0.0425(12) 0.0215(9) -0.0068(9) -0.0063(8) 0.0028(9)
C52 0.0303(11) 0.0397(12) 0.0246(10) 0.0042(9) -0.0098(8) 0.0070(9)
C53 0.0253(10) 0.0278(10) 0.0292(10) 0.0004(8) -0.0046(8) 0.0054(8)
C54 0.0175(8) 0.0227(9) 0.0214(9) -0.0005(7) -0.0020(7) -0.0008(7)
C55 0.0275(10) 0.0359(11) 0.0245(10) -0.0112(8) -0.0060(8) 0.0068(9)
C56 0.0501(15) 0.0627(18) 0.0429(14) -0.0181(13) 0.0117(12) 0.0154(13)
C57 0.0424(14) 0.0330(12) 0.0636(17) -0.0119(12) -0.0141(12) 0.0028(10)
C58 0.0272(10) 0.0225(9) 0.0252(9) -0.0042(7) -0.0067(8) 0.0054(8)
C59 0.0309(11) 0.0443(13) 0.0495(14) -0.0238(11) 0.0073(10) -0.0105(10)
C60 0.0335(11) 0.0286(10) 0.0245(10) -0.0028(8) 0.0018(8) -0.0020(9)

loop_
_atom_type_symbol
_atom_type_description
_atom_type_scat_dispersion_real
_atom_type_scat_dispersion_imag
_atom_type_scat_source
C C 0.0033 0.0016 'International Tables Vol C Tables 4.2.6.8 and 6.1.1.4'
H H 0.0000 0.0000 'International Tables Vol C Tables 4.2.6.8 and 6.1.1.4'
Ge Ge 0.1547 1.8001 'International Tables Vol C Tables 4.2.6.8 and 6.1.1.4'
Se Se -0.0929 2.2259 'International Tables Vol C Tables 4.2.6.8 and 6.1.1.4'

loop_
_geom_angle_atom_site_label_1
_geom_angle_atom_site_label_2
_geom_angle_atom_site_label_3
_geom_angle
Se2 Ge1 Se1 84.746(10)
C1 Se1 Ge1 108.31(5)
C31 Se2 Ge1 109.35(5)
C6 C1 C2 119.67(16)
C6 C1 Se1 116.66(13)
C2 C1 Se1 123.52(13)
C3 C2 C1 118.89(17)
C3 C2 C7 118.01(16)
C1 C2 C7 122.94(16)
C4 C3 C2 121.45(18)
C4 C3 H3 119.3
C2 C3 H3 119.3
C5 C4 C3 119.43(17)
C5 C4 H4 120.3
C3 C4 H4 120.3
C4 C5 C6 121.25(17)
C4 C5 H5 119.4
C6 C5 H5 119.4
C5 C6 C1 119.25(16)
C5 C6 C19 119.75(16)
C1 C6 C19 120.97(15)
C12 C7 C8 121.02(18)
C12 C7 C2 118.17(17)
C8 C7 C2 120.78(17)
C9 C8 C7 117.9(2)
C9 C8 C13 121.1(2)
C7 C8 C13 120.94(18)
C10 C9 C8 121.4(2)
C10 C9 H9 119.3
C8 C9 H9 119.3
C9 C10 C11 120.3(2)
C9 C10 H10 119.9
C11 C10 H10 119.9
C10 C11 C12 120.9(2)
C10 C11 H11 119.5
C12 C11 H11 119.5
C11 C12 C7 118.4(2)
C11 C12 C16 119.4(2)
C7 C12 C16 122.12(18)
C8 C13 C14 113.6(2)
C8 C13 C15 110.83(19)
C14 C13 C15 110.14(19)
C8 C13 H13 107.3
C14 C13 H13 107.3
C15 C13 H13 107.3
C13 C14 H14A 109.5
C13 C14 H14B 109.5
H14A C14 H14B 109.5
C13 C14 H14C 109.5
H14A C14 H14C 109.5
H14B C14 H14C 109.5
C13 C15 H15A 109.5
C13 C15 H15B 109.5
H15A C15 H15B 109.5
C13 C15 H15C 109.5
H15A C15 H15C 109.5
H15B C15 H15C 109.5
C18 C16 C17 110.3(2)
C18 C16 C12 111.8(2)
C17 C16 C12 112.41(19)
C18 C16 H16 107.3
C17 C16 H16 107.3
C12 C16 H16 107.3
C16 C17 H17A 109.5
C16 C17 H17B 109.5
H17A C17 H17B 109.5
C16 C17 H17C 109.5
H17A C17 H17C 109.5
H17B C17 H17C 109.5
C16 C18 H18A 109.5
C16 C18 H18B 109.5
H18A C18 H18B 109.5
C16 C18 H18C 109.5
H18A C18 H18C 109.5
H18B C18 H18C 109.5
C24 C19 C20 121.18(17)
C24 C19 C6 120.28(16)
C20 C19 C6 118.53(16)
C21 C20 C19 118.08(18)
C21 C20 C25 120.94(17)
C19 C20 C25 120.98(16)
C22 C21 C20 120.99(19)
C22 C21 H21 119.5
C20 C21 H21 119.5
C23 C22 C21 120.50(19)
C23 C22 H22 119.8
C21 C22 H22 119.8
C22 C23 C24 120.79(19)
C22 C23 H23 119.6
C24 C23 H23 119.6
C23 C24 C19 118.40(18)
C23 C24 C28 120.24(18)
C19 C24 C28 121.33(17)
C20 C25 C26 113.57(16)
C20 C25 C27 112.52(16)
C26 C25 C27 108.57(16)
C20 C25 H25 107.3
C26 C25 H25 107.3
C27 C25 H25 107.3
C25 C26 H26A 109.5
C25 C26 H26B 109.5
H26A C26 H26B 109.5
C25 C26 H26C 109.5
H26A C26 H26C 109.5
H26B C26 H26C 109.5
C25 C27 H27A 109.5
C25 C27 H27B 109.5
H27A C27 H27B 109.5
C25 C27 H27C 109.5
H27A C27 H27C 109.5
H27B C27 H27C 109.5
C30 C28 C29 109.3(2)
C30 C28 C24 114.3(2)
C29 C28 C24 111.61(17)
C30 C28 H28 107.1
C29 C28 H28 107.1
C24 C28 H28 107.1
C28 C29 H29A 109.5
C28 C29 H29B 109.5
H29A C29 H29B 109.5
C28 C29 H29C 109.5
H29A C29 H29C 109.5
H29B C29 H29C 109.5
C28 C30 H30A 109.5
C28 C30 H30B 109.5
H30A C30 H30B 109.5
C28 C30 H30C 109.5
H30A C30 H30C 109.5
H30B C30 H30C 109.5
C32 C31 C36 120.29(15)
C32 C31 Se2 123.47(12)
C36 C31 Se2 115.92(12)
C33 C32 C31 118.66(16)
C33 C32 C37 119.12(16)
C31 C32 C37 122.09(15)
C34 C33 C32 121.28(17)
C34 C33 H33 119.4
C32 C33 H33 119.4
C35 C34 C33 119.55(16)
C35 C34 H34 120.2
C33 C34 H34 120.2
C34 C35 C36 121.07(16)
C34 C35 H35 119.5
C36 C35 H35 119.5
C35 C36 C31 118.93(16)
C35 C36 C49 120.47(15)
C31 C36 C49 120.39(15)
C42 C37 C38 120.58(16)
C42 C37 C32 119.16(16)
C38 C37 C32 120.26(16)
C39 C38 C37 118.36(18)
C39 C38 C43 120.22(18)
C37 C38 C43 121.27(17)
C40 C39 C38 121.34(19)
C40 C39 H39 119.3
C38 C39 H39 119.3
C41 C40 C39 119.96(18)
C41 C40 H40 120.0
C39 C40 H40 120.0
C40 C41 C42 121.20(19)
C40 C41 H41 119.4
C42 C41 H41 119.4
C41 C42 C37 118.44(18)
C41 C42 C46 118.59(17)
C37 C42 C46 122.94(16)
C38 C43 C44 112.9(2)
C38 C43 C45 109.36(19)
C44 C43 C45 110.2(2)
C38 C43 H43 108.1
C44 C43 H43 108.1
C45 C43 H43 108.1
C43 C44 H44A 109.5
C43 C44 H44B 109.5
H44A C44 H44B 109.5
C43 C44 H44C 109.5
H44A C44 H44C 109.5
H44B C44 H44C 109.5
C43 C45 H45A 109.5
C43 C45 H45B 109.5
H45A C45 H45B 109.5
C43 C45 H45C 109.5
H45A C45 H45C 109.5
H45B C45 H45C 109.5
C42 C46 C48 109.94(16)
C42 C46 C47 112.77(17)
C48 C46 C47 110.25(18)
C42 C46 H46 107.9
C48 C46 H46 107.9
C47 C46 H46 107.9
C46 C47 H47A 109.5
C46 C47 H47B 109.5
H47A C47 H47B 109.5
C46 C47 H47C 109.5
H47A C47 H47C 109.5
H47B C47 H47C 109.5
C46 C48 H48A 109.5
C46 C48 H48B 109.5
H48A C48 H48B 109.5
C46 C48 H48C 109.5
H48A C48 H48C 109.5
H48B C48 H48C 109.5
C54 C49 C50 120.56(16)
C54 C49 C36 121.55(15)
C50 C49 C36 117.88(16)
C51 C50 C49 118.22(18)
C51 C50 C55 119.62(17)
C49 C50 C55 122.14(17)
C52 C51 C50 121.43(18)
C52 C51 H51 119.3
C50 C51 H51 119.3
C51 C52 C53 120.14(18)
C51 C52 H52 119.9
C53 C52 H52 119.9
C52 C53 C54 120.66(19)
C52 C53 H53 119.7
C54 C53 H53 119.7
C53 C54 C49 118.72(17)
C53 C54 C58 119.40(17)
C49 C54 C58 121.88(16)
C50 C55 C56 111.8(2)
C50 C55 C57 111.23(17)
C56 C55 C57 111.2(2)
C50 C55 H55 107.5
C56 C55 H55 107.5
C57 C55 H55 107.5
C55 C56 H56A 109.5
C55 C56 H56B 109.5
H56A C56 H56B 109.5
C55 C56 H56C 109.5
H56A C56 H56C 109.5
H56B C56 H56C 109.5
C55 C57 H57A 109.5
C55 C57 H57B 109.5
H57A C57 H57B 109.5
C55 C57 H57C 109.5
H57A C57 H57C 109.5
H57B C57 H57C 109.5
C59 C58 C54 111.94(17)
C59 C58 C60 110.29(17)
C54 C58 C60 111.12(16)
C59 C58 H58 107.8
C54 C58 H58 107.8
C60 C58 H58 107.8
C58 C59 H59A 109.5
C58 C59 H59B 109.5
H59A C59 H59B 109.5
C58 C59 H59C 109.5
H59A C59 H59C 109.5
H59B C59 H59C 109.5
C58 C60 H60A 109.5
C58 C60 H60B 109.5
H60A C60 H60B 109.5
C58 C60 H60C 109.5
H60A C60 H60C 109.5
H60B C60 H60C 109.5

loop_
_geom_bond_atom_site_label_1
_geom_bond_atom_site_label_2
_geom_bond_distance
Ge1 Se2 2.3910(7)
Ge1 Se1 2.4019(4)
Se1 C1 1.9355(17)
Se2 C31 1.9430(17)
C1 C6 1.413(2)
C1 C2 1.414(2)
C2 C3 1.402(3)
C2 C7 1.494(3)
C3 C4 1.387(3)
C3 H3 0.9500
C4 C5 1.383(3)
C4 H4 0.9500
C5 C6 1.401(2)
C5 H5 0.9500
C6 C19 1.499(2)
C7 C12 1.413(3)
C7 C8 1.418(3)
C8 C9 1.396(3)
C8 C13 1.524(3)
C9 C10 1.383(4)
C9 H9 0.9500
C10 C11 1.385(4)
C10 H10 0.9500
C11 C12 1.397(3)
C11 H11 0.9500
C12 C16 1.528(3)
C13 C14 1.530(3)
C13 C15 1.530(3)
C13 H13 1.0000
C14 H14A 0.9800
C14 H14B 0.9800
C14 H14C 0.9800
C15 H15A 0.9800
C15 H15B 0.9800
C15 H15C 0.9800
C16 C18 1.512(3)
C16 C17 1.521(3)
C16 H16 1.0000
C17 H17A 0.9800
C17 H17B 0.9800
C17 H17C 0.9800
C18 H18A 0.9800
C18 H18B 0.9800
C18 H18C 0.9800
C19 C24 1.409(3)
C19 C20 1.410(3)
C20 C21 1.399(3)
C20 C25 1.528(3)
C21 C22 1.387(3)
C21 H21 0.9500
C22 C23 1.377(3)
C22 H22 0.9500
C23 C24 1.402(3)
C23 H23 0.9500
C24 C28 1.530(3)
C25 C26 1.533(3)
C25 C27 1.539(3)
C25 H25 1.0000
C26 H26A 0.9800
C26 H26B 0.9800
C26 H26C 0.9800
C27 H27A 0.9800
C27 H27B 0.9800
C27 H27C 0.9800
C28 C30 1.516(3)
C28 C29 1.518(3)
C28 H28 1.0000
C29 H29A 0.9800
C29 H29B 0.9800
C29 H29C 0.9800
C30 H30A 0.9800
C30 H30B 0.9800
C30 H30C 0.9800
C31 C32 1.408(2)
C31 C36 1.413(2)
C32 C33 1.397(2)
C32 C37 1.502(2)
C33 C34 1.390(3)
C33 H33 0.9500
C34 C35 1.387(3)
C34 H34 0.9500
C35 C36 1.395(2)
C35 H35 0.9500
C36 C49 1.500(2)
C37 C42 1.410(3)
C37 C38 1.413(3)
C38 C39 1.396(3)
C38 C43 1.520(3)
C39 C40 1.382(3)
C39 H39 0.9500
C40 C41 1.378(3)
C40 H40 0.9500
C41 C42 1.401(3)
C41 H41 0.9500
C42 C46 1.527(3)
C43 C44 1.525(3)
C43 C45 1.538(4)
C43 H43 1.0000
C44 H44A 0.9800
C44 H44B 0.9800
C44 H44C 0.9800
C45 H45A 0.9800
C45 H45B 0.9800
C45 H45C 0.9800
C46 C48 1.532(3)
C46 C47 1.535(3)
C46 H46 1.0000
C47 H47A 0.9800
C47 H47B 0.9800
C47 H47C 0.9800
C48 H48A 0.9800
C48 H48B 0.9800
C48 H48C 0.9800
C49 C54 1.408(2)
C49 C50 1.414(2)
C50 C51 1.395(3)
C50 C55 1.521(3)
C51 C52 1.380(3)
C51 H51 0.9500
C52 C53 1.384(3)
C52 H52 0.9500
C53 C54 1.402(3)
C53 H53 0.9500
C54 C58 1.527(3)
C55 C56 1.530(3)
C55 C57 1.533(3)
C55 H55 1.0000
C56 H56A 0.9800
C56 H56B 0.9800
C56 H56C 0.9800
C57 H57A 0.9800
C57 H57B 0.9800
C57 H57C 0.9800
C58 C59 1.524(3)
C58 C60 1.530(3)
C58 H58 1.0000
C59 H59A 0.9800
C59 H59B 0.9800
C59 H59C 0.9800
C60 H60A 0.9800
C60 H60B 0.9800
C60 H60C 0.9800

loop_
_geom_torsion_atom_site_label_1
_geom_torsion_atom_site_label_2
_geom_torsion_atom_site_label_3
_geom_torsion_atom_site_label_4
_geom_torsion
C6 C1 C2 C3 2.9(3)
Se1 C1 C2 C3 -172.54(14)
C6 C1 C2 C7 -172.32(17)
Se1 C1 C2 C7 12.2(2)
C1 C2 C3 C4 -1.6(3)
C7 C2 C3 C4 173.89(18)
C2 C3 C4 C5 0.0(3)
C3 C4 C5 C6 0.3(3)
C4 C5 C6 C1 1.1(3)
C4 C5 C6 C19 -176.85(17)
C2 C1 C6 C5 -2.7(3)
Se1 C1 C6 C5 173.08(13)
C2 C1 C6 C19 175.22(16)
Se1 C1 C6 C19 -9.0(2)
C3 C2 C7 C12 -74.3(2)
C1 C2 C7 C12 100.9(2)
C3 C2 C7 C8 103.6(2)
C1 C2 C7 C8 -81.1(2)
C12 C7 C8 C9 -0.2(3)
C2 C7 C8 C9 -178.17(18)
C12 C7 C8 C13 178.03(18)
C2 C7 C8 C13 0.1(3)
C7 C8 C9 C10 1.2(3)
C13 C8 C9 C10 -177.0(2)
C8 C9 C10 C11 -1.1(3)
C9 C10 C11 C12 0.0(3)
C10 C11 C12 C7 0.9(3)
C10 C11 C12 C16 -178.0(2)
C8 C7 C12 C11 -0.8(3)
C2 C7 C12 C11 177.18(17)
C8 C7 C12 C16 178.11(18)
C2 C7 C12 C16 -3.9(3)
C9 C8 C13 C14 -32.9(3)
C7 C8 C13 C14 148.84(19)
C9 C8 C13 C15 91.7(2)
C7 C8 C13 C15 -86.6(2)
C11 C12 C16 C18 -68.2(3)
C7 C12 C16 C18 112.9(2)
C11 C12 C16 C17 56.6(3)
C7 C12 C16 C17 -122.3(2)
C5 C6 C19 C24 -77.6(2)
C1 C6 C19 C24 104.5(2)
C5 C6 C19 C20 102.9(2)
C1 C6 C19 C20 -75.0(2)
C24 C19 C20 C21 -2.6(3)
C6 C19 C20 C21 176.86(16)
C24 C19 C20 C25 177.93(16)
C6 C19 C20 C25 -2.6(2)
C19 C20 C21 C22 0.7(3)
C25 C20 C21 C22 -179.90(18)
C20 C21 C22 C23 1.5(3)
C21 C22 C23 C24 -1.8(3)
C22 C23 C24 C19 -0.2(3)
C22 C23 C24 C28 -178.07(19)
C20 C19 C24 C23 2.4(3)
C6 C19 C24 C23 -177.09(16)
C20 C19 C24 C28 -179.72(17)
C6 C19 C24 C28 0.8(3)
C21 C20 C25 C26 -16.3(2)
C19 C20 C25 C26 163.13(17)
C21 C20 C25 C27 107.6(2)
C19 C20 C25 C27 -73.0(2)
C23 C24 C28 C30 -30.7(3)
C19 C24 C28 C30 151.5(2)
C23 C24 C28 C29 94.0(2)
C19 C24 C28 C29 -83.8(2)
C36 C31 C32 C33 4.6(3)
Se2 C31 C32 C33 -168.67(13)
C36 C31 C32 C37 -171.17(16)
Se2 C31 C32 C37 15.6(2)
C31 C32 C33 C34 -0.9(3)
C37 C32 C33 C34 175.02(17)
C32 C33 C34 C35 -2.7(3)
C33 C34 C35 C36 2.6(3)
C34 C35 C36 C31 1.1(3)
C34 C35 C36 C49 -173.75(16)
C32 C31 C36 C35 -4.7(3)
Se2 C31 C36 C35 169.05(13)
C32 C31 C36 C49 170.12(16)
Se2 C31 C36 C49 -16.1(2)
C33 C32 C37 C42 -79.9(2)
C31 C32 C37 C42 95.9(2)
C33 C32 C37 C38 100.2(2)
C31 C32 C37 C38 -84.0(2)
C42 C37 C38 C39 -3.3(3)
C32 C37 C38 C39 176.60(17)
C42 C37 C38 C43 172.23(18)
C32 C37 C38 C43 -7.8(3)
C37 C38 C39 C40 1.5(3)
C43 C38 C39 C40 -174.14(19)
C38 C39 C40 C41 1.6(3)
C39 C40 C41 C42 -2.9(3)
C40 C41 C42 C37 1.1(3)
C40 C41 C42 C46 179.28(18)
C38 C37 C42 C41 2.1(3)
C32 C37 C42 C41 -177.84(16)
C38 C37 C42 C46 -176.05(17)
C32 C37 C42 C46 4.0(3)
C39 C38 C43 C44 -33.6(3)
C37 C38 C43 C44 150.9(2)
C39 C38 C43 C45 89.5(2)
C37 C38 C43 C45 -86.0(2)
C41 C42 C46 C48 -70.3(2)
C37 C42 C46 C48 107.8(2)
C41 C42 C46 C47 53.2(2)
C37 C42 C46 C47 -128.7(2)
C35 C36 C49 C54 -88.5(2)
C31 C36 C49 C54 96.8(2)
C35 C36 C49 C50 93.0(2)
C31 C36 C49 C50 -81.7(2)
C54 C49 C50 C51 -4.9(3)
C36 C49 C50 C51 173.57(17)
C54 C49 C50 C55 173.45(17)
C36 C49 C50 C55 -8.0(3)
C49 C50 C51 C52 0.6(3)
C55 C50 C51 C52 -177.9(2)
C50 C51 C52 C53 2.8(3)
C51 C52 C53 C54 -1.8(3)
C52 C53 C54 C49 -2.5(3)
C52 C53 C54 C58 176.79(19)
C50 C49 C54 C53 5.9(3)
C36 C49 C54 C53 -172.55(17)
C50 C49 C54 C58 -173.38(17)
C36 C49 C54 C58 8.2(3)
C51 C50 C55 C56 -64.4(3)
C49 C50 C55 C56 117.2(2)
C51 C50 C55 C57 60.5(3)
C49 C50 C55 C57 -117.8(2)
C53 C54 C58 C59 72.0(2)
C49 C54 C58 C59 -108.8(2)
C53 C54 C58 C60 -51.9(2)
C49 C54 C58 C60 127.44(19)
